data_2011246
loop_
_publ_author_name
'Venegas-Yazigi, Diego '
'Lever, A. B. P.'
'Lough, Alan J.'
'Vega, Andr\'es'
'Paredes-Garc\'ia, Ver\'onica '
'Costamagna, Juan'
'Latorre, Ram\'on '

_publ_section_title
;
 Aquabis(benzonitrile)(<i>o</i>-benzoquinone
 diimine)(triphenylphosphine)ruthenium(II) bis(tetrafluoroborate)
 hydrate
;
_journal_issue 8
_journal_name_full 'Acta Crystallographica Section C'
_journal_page_first e323
_journal_page_last e324
_journal_paper_doi 10.1107/S0108270100009215
_journal_volume 56
_journal_year 2000
_chemical_formula_iupac '[Ru (C6 H6 N2) (C7 H5 N)2 (C18 H15 P) (H2 O1)] (B1 F4)2, H2 O1'
_chemical_formula_moiety 'C38 H33 N4 O P Ru 2+, B2 F8 2-, H2 O'
_chemical_formula_sum 'C38 H35 B2 F8 N4 O2 P Ru'
_chemical_formula_weight 885.36
_chemical_name_systematic
;Aquabis(benzonitrile)(o-benzoquinone
 diimine)(triphenylphosphine)ruthenium(II)
bis(tetrafluoroborate) hydrate
;
_space_group_IT_number 14
_symmetry_cell_setting monoclinic
_symmetry_space_group_name_Hall '-P 2ybc'
_symmetry_space_group_name_H-M 'P 1 21/c 1'
_cell_angle_alpha 90.00
_cell_angle_beta 103.050(4)
_cell_angle_gamma 90.00
_cell_formula_units_Z 4
_cell_length_a 13.0428(6)
_cell_length_b 15.0530(11)
_cell_length_c 21.0245(15)
_cell_measurement_reflns_used 24821
_cell_measurement_temperature 100.0(10)
_cell_measurement_theta_max 25.03
_cell_measurement_theta_min 4.08
_cell_volume 4021.2(5)
_computing_cell_refinement 'DENZO-SMN (Otwinowski & Minor, 1997)'
_computing_data_collection 'KappaCCD Server Software (Nonius, 1997)'
_computing_data_reduction DENZO-SMN
_computing_publication_material SHELXTL
_computing_structure_refinement SHELXTL
_computing_structure_solution 'SHELXTL (Sheldrick, 1997)'
_diffrn_ambient_temperature 100.0(10)
_diffrn_measured_fraction_theta_full .987
_diffrn_measured_fraction_theta_max .987
_diffrn_measurement_device_type 'Nonius KappaCCD'
_diffrn_measurement_method '\f and \w scans with \k offsets'
_diffrn_radiation_monochromator graphite
_diffrn_radiation_source 'fine-focus sealed tube'
_diffrn_radiation_type MoK\a
_diffrn_radiation_wavelength .71073
_diffrn_reflns_av_R_equivalents .072
_diffrn_reflns_av_sigmaI/netI .0721
_diffrn_reflns_limit_h_max 15
_diffrn_reflns_limit_h_min -16
_diffrn_reflns_limit_k_max 17
_diffrn_reflns_limit_k_min -18
_diffrn_reflns_limit_l_max 24
_diffrn_reflns_limit_l_min -25
_diffrn_reflns_number 24821
_diffrn_reflns_theta_full 25.03
_diffrn_reflns_theta_max 25.03
_diffrn_reflns_theta_min 4.08
_diffrn_standards_decay_% 0
_diffrn_standards_number 0
_exptl_absorpt_coefficient_mu .505
_exptl_absorpt_correction_T_max .975
_exptl_absorpt_correction_T_min .863
_exptl_absorpt_correction_type multi-scan
_exptl_absorpt_process_details 'DENZO-SMN (Otwinowski & Minor, 1997)'
_exptl_crystal_colour purple
_exptl_crystal_density_diffrn 1.462
_exptl_crystal_density_method 'not measured'
_exptl_crystal_description plate
_exptl_crystal_F_000 1792
_exptl_crystal_size_max .30
_exptl_crystal_size_mid .15
_exptl_crystal_size_min .05
_refine_diff_density_max .924
_refine_diff_density_min -.581
_refine_ls_extinction_method none
_refine_ls_goodness_of_fit_ref 1.022
_refine_ls_hydrogen_treatment constr
_refine_ls_matrix_type full
_refine_ls_number_parameters 521
_refine_ls_number_reflns 7016
_refine_ls_number_restraints 5
_refine_ls_restrained_S_all 1.021
_refine_ls_R_factor_all .099
_refine_ls_R_factor_gt .056
_refine_ls_shift/su_max .001
_refine_ls_shift/su_mean .000
_refine_ls_structure_factor_coef Fsqd
_refine_ls_weighting_details 'calc w = 1/[\s^2^(Fo^2^)+(0.0882P)^2^+2.1510P] where P = (Fo^2^+2Fc^2^)/3'
_refine_ls_weighting_scheme calc
_refine_ls_wR_factor_ref .167
_reflns_number_gt 4495
_reflns_number_total 7016
_reflns_threshold_expression I>2\s(I)
_cod_data_source_file qa0326.cif
_cod_data_source_block I
_cod_depositor_comments
;
 Marking attached hydrogen atoms.

 Antanas Vaitkus,
 2017-01-27

The following automatic conversions were performed:
'_symmetry_cell_setting' value 'Monoclinic' changed to 'monoclinic'
according to '/home/saulius/struct/CIF-dictionaries/cif_core.dic'
dictionary named 'cif_core.dic' version 2.4.1 from 2010-06-29.

Automatic conversion script
Id: cif_fix_enum 1527 2010-12-29 10:47:43Z saulius 

The following automatic conversions were performed:

'_symmetry_cell_setting' value 'Monoclinic' changed to 'monoclinic'
according to /home/saulius/struct/CIF-dictionaries/cif_core.dic
dictionary named 'cif_core.dic' version 2.4.1 from 2010-06-29.

Automatic conversion script
Id: cif_fix_values 1715 2011-07-08 13:25:40Z adriana 
;
_cod_original_sg_symbol_H-M 'P 21/c'
_cod_database_code 2011246
_cod_database_fobs_code 2011246

loop_
_symmetry_equiv_pos_as_xyz
'x, y, z'
'-x, y+1/2, -z+1/2'
'-x, -y, -z'
'x, -y-1/2, z-1/2'

loop_
_atom_site_label
_atom_site_fract_x
_atom_site_fract_y
_atom_site_fract_z
_atom_site_U_iso_or_equiv
_atom_site_adp_type
_atom_site_calc_flag
_atom_site_refinement_flags
_atom_site_occupancy
_atom_site_disorder_assembly
_atom_site_disorder_group
_atom_site_type_symbol
_atom_site_attached_hydrogens
Ru1 .70989(3) .53202(3) .21952(2) .04495(17) Uani d D 1 . . Ru 0
P1 .88396(10) .54112(9) .27156(6) .0392(3) Uani d . 1 . . P 0
O1 .5455(3) .5201(3) .17061(19) .0644(11) Uani d D 1 . . O 0
H1OA .50539(9) .534(3) .1949(9) .080 Uiso d D 1 . . H 0
H1OB .5316(8) .4702(14) .153(2) .080 Uiso d D 1 . . H 0
N1 .7265(3) .6349(3) .1617(2) .0497(11) Uani d . 1 . . N 0
H1A .7470 .6267 .1251 .060 Uiso calc R 1 . . H 0
N2 .6720(3) .6366(3) .2677(2) .0509(11) Uani d . 1 . . N 0
H2A .6541 .6295 .3053 .061 Uiso calc R 1 . . H 0
N3 .7397(3) .4327(3) .1604(2) .0446(10) Uani d . 1 . . N 0
N4 .6739(3) .4441(3) .2849(2) .0508(12) Uani d . 1 . . N 0
C1 .7059(4) .7144(4) .1804(3) .0560(15) Uani d . 1 . . C 0
C2 .7116(4) .7955(5) .1467(4) .0700(18) Uani d . 1 . . C 0
H2B .7325 .7961 .1062 .084 Uiso calc R 1 . . H 0
C3 .6861(5) .8731(5) .1741(4) .082(2) Uani d . 1 . . C 0
H3A .6895 .9277 .1520 .098 Uiso calc R 1 . . H 0
C4 .6546(5) .8735(5) .2348(4) .078(2) Uani d . 1 . . C 0
H4A .6371 .9283 .2521 .094 Uiso calc R 1 . . H 0
C5 .6492(4) .7981(5) .2679(4) .0704(18) Uani d . 1 . . C 0
H5A .6286 .8001 .3085 .084 Uiso calc R 1 . . H 0
C6 .6740(4) .7151(4) .2427(3) .0552(15) Uani d . 1 . . C 0
C7 .7559(4) .3779(4) .1260(3) .0485(13) Uani d . 1 . . C 0
C8 .6419(4) .4041(5) .3218(3) .0615(16) Uani d . 1 . . C 0
C11 .9070(4) .6418(3) .3198(2) .0413(12) Uani d . 1 . . C 0
C12 .8713(4) .6469(4) .3786(2) .0471(13) Uani d . 1 . . C 0
H12A .8458 .5951 .3957 .056 Uiso calc R 1 . . H 0
C13 .8736(4) .7266(4) .4107(3) .0553(14) Uani d . 1 . . C 0
H13A .8507 .7295 .4505 .066 Uiso calc R 1 . . H 0
C14 .9088(4) .8023(4) .3857(3) .0563(15) Uani d . 1 . . C 0
H14A .9105 .8571 .4083 .068 Uiso calc R 1 . . H 0
C15 .9418(4) .7984(4) .3279(3) .0520(14) Uani d . 1 . . C 0
H15A .9653 .8509 .3104 .062 Uiso calc R 1 . . H 0
C16 .9407(4) .7195(3) .2954(2) .0421(12) Uani d . 1 . . C 0
H16A .9633 .7179 .2556 .050 Uiso calc R 1 . . H 0
C21 .9365(4) .4495(3) .3271(2) .0406(12) Uani d . 1 . . C 0
C22 1.0094(4) .4634(4) .3848(2) .0472(12) Uani d . 1 . . C 0
H22A 1.0290 .5222 .3991 .057 Uiso calc R 1 . . H 0
C23 1.0544(4) .3911(4) .4222(3) .0562(15) Uani d . 1 . . C 0
H23A 1.1049 .4005 .4619 .067 Uiso calc R 1 . . H 0
C24 1.0256(4) .3058(4) .4017(3) .0551(14) Uani d . 1 . . C 0
H24A 1.0575 .2566 .4269 .066 Uiso calc R 1 . . H 0
C25 .9511(4) .2914(4) .3447(3) .0497(13) Uani d . 1 . . C 0
H25A .9307 .2327 .3308 .060 Uiso calc R 1 . . H 0
C26 .9065(4) .3635(4) .3082(3) .0459(12) Uani d . 1 . . C 0
H26A .8541 .3539 .2694 .055 Uiso calc R 1 . . H 0
C31 .9820(4) .5474(3) .2214(2) .0407(12) Uani d . 1 . . C 0
C32 1.0887(4) .5557(3) .2525(3) .0469(13) Uani d . 1 . . C 0
H32A 1.1088 .5595 .2987 .056 Uiso calc R 1 . . H 0
C33 1.1649(4) .5585(4) .2160(3) .0510(14) Uani d . 1 . . C 0
H33A 1.2367 .5662 .2373 .061 Uiso calc R 1 . . H 0
C34 1.1371(4) .5503(3) .1491(3) .0502(14) Uani d . 1 . . C 0
H34A 1.1902 .5493 .1247 .060 Uiso calc R 1 . . H 0
C35 1.0327(4) .5433(3) .1173(3) .0468(13) Uani d . 1 . . C 0
H35A 1.0136 .5395 .0710 .056 Uiso calc R 1 . . H 0
C36 .9548(4) .5420(3) .1537(2) .0414(11) Uani d . 1 . . C 0
H36A .8829 .5373 .1318 .050 Uiso calc R 1 . . H 0
C41 .7805(4) .3110(4) .0828(3) .0504(14) Uani d . 1 . . C 0
C42 .7712(4) .2231(4) .0980(3) .0543(14) Uani d . 1 . . C 0
H42A .7483 .2068 .1362 .065 Uiso calc R 1 . . H 0
C43 .7958(4) .1583(5) .0568(3) .0649(16) Uani d . 1 . . C 0
H43A .7875 .0973 .0660 .078 Uiso calc R 1 . . H 0
C44 .8318(4) .1823(5) .0030(3) .0673(18) Uani d . 1 . . C 0
H44A .8513 .1379 -.0241 .081 Uiso calc R 1 . . H 0
C45 .8400(5) .2722(5) -.0121(3) .0693(18) Uani d . 1 . . C 0
H45A .8630 .2882 -.0503 .083 Uiso calc R 1 . . H 0
C46 .8153(4) .3375(4) .0275(3) .0589(15) Uani d . 1 . . C 0
H46A .8216 .3986 .0177 .071 Uiso calc R 1 . . H 0
C51 .6025(5) .3544(6) .3707(4) .080(2) Uani d . 1 . . C 0
C52 .5930(7) .2670(7) .3655(4) .107(3) Uani d . 1 . . C 0
H52A .6101 .2371 .3294 .128 Uiso calc R 1 . . H 0
C53 .5563(7) .2170(8) .4150(6) .122(4) Uani d . 1 . . C 0
H53A .5487 .1543 .4129 .147 Uiso calc R 1 . . H 0
C54 .5335(8) .2655(9) .4647(6) .118(4) Uani d . 1 . . C 0
H54A .5105 .2334 .4978 .142 Uiso calc R 1 . . H 0
C55 .5404(6) .3542(10) .4716(4) .123(4) Uani d . 1 . . C 0
H55A .5224 .3834 .5076 .147 Uiso calc R 1 . . H 0
C56 .5759(5) .4026(7) .4220(4) .098(3) Uani d . 1 . . C 0
H56A .5815 .4655 .4238 .117 Uiso calc R 1 . . H 0
F4 .3734(3) .5802(3) .3536(2) .0836(11) Uani d . 1 . . F 0
F3 .4417(3) .5796(3) .2639(2) .0979(14) Uani d . 1 . . F 0
F2 .5432(3) .6235(3) .3633(2) .1060(15) Uani d . 1 . . F 0
F1 .4076(4) .7089(3) .3077(2) .1045(14) Uani d . 1 . . F 0
B1 .4399(6) .6225(7) .3225(4) .074(2) Uani d . 1 . . B 0
F8 .8400(3) .5500(3) -.01269(19) .0910(13) Uani d . 1 . . F 0
F7 .6892(3) .5389(3) .02381(19) .0911(13) Uani d . 1 . . F 0
F6 .7747(3) .6692(3) .0296(2) .0926(13) Uani d . 1 . . F 0
F5 .6935(3) .6140(4) -.0691(2) .131(2) Uani d . 1 . . F 0
B2 .7484(7) .5927(7) -.0091(4) .081(3) Uani d . 1 . . B 0
O1W .5098(5) .3595(5) .1164(3) .087(2) Uani d P .70 . . O 2
O1W* .5032(9) .5185(13) .0457(6) .090(6) Uani d P .30 . . O 2

loop_
_atom_site_aniso_label
_atom_site_aniso_U_11
_atom_site_aniso_U_22
_atom_site_aniso_U_33
_atom_site_aniso_U_12
_atom_site_aniso_U_13
_atom_site_aniso_U_23
Ru1 .0442(3) .0518(3) .0388(3) -.0020(2) .00923(17) -.0018(2)
P1 .0450(7) .0383(8) .0341(7) .0004(6) .0087(5) .0000(6)
O1 .047(2) .091(4) .054(2) -.006(2) .0086(17) -.013(2)
N1 .043(2) .063(3) .041(2) .002(2) .0047(18) .007(2)
N2 .045(2) .055(3) .053(3) .003(2) .010(2) -.001(2)
N3 .044(2) .053(3) .037(2) -.007(2) .0084(19) -.004(2)
N4 .049(3) .062(3) .044(3) -.007(2) .015(2) .002(2)
C1 .035(3) .058(4) .071(4) .003(3) .004(3) .005(3)
C2 .047(3) .070(5) .090(5) .006(3) .007(3) .023(4)
C3 .049(4) .065(5) .126(7) .003(3) .007(4) .018(5)
C4 .056(4) .050(5) .126(7) .002(3) .015(4) -.008(4)
C5 .048(3) .064(5) .094(5) .004(3) .007(3) -.013(4)
C6 .041(3) .060(4) .062(4) .000(3) .006(3) -.009(3)
C7 .044(3) .062(4) .038(3) -.008(3) .007(2) .004(3)
C8 .052(3) .078(5) .048(3) -.008(3) -.004(3) .003(3)
C11 .046(3) .039(3) .038(3) .002(2) .008(2) .000(2)
C12 .061(3) .038(3) .040(3) .002(2) .009(2) .000(2)
C13 .078(4) .046(4) .039(3) .007(3) .007(3) -.001(3)
C14 .068(4) .039(3) .057(4) .003(3) .002(3) -.011(3)
C15 .050(3) .045(4) .059(4) -.002(2) .009(3) .005(3)
C16 .045(3) .038(3) .043(3) -.002(2) .009(2) .002(2)
C21 .048(3) .039(3) .037(3) .002(2) .014(2) .003(2)
C22 .057(3) .038(3) .045(3) -.002(2) .007(2) .002(2)
C23 .063(3) .057(4) .046(3) -.002(3) .007(3) .007(3)
C24 .066(4) .051(4) .050(3) .008(3) .016(3) .011(3)
C25 .071(4) .034(3) .052(3) .001(3) .029(3) .006(3)
C26 .055(3) .043(3) .043(3) -.002(2) .019(2) -.003(2)
C31 .046(3) .039(3) .039(3) .005(2) .012(2) .000(2)
C32 .050(3) .043(3) .045(3) .006(2) .007(2) .001(2)
C33 .040(3) .051(4) .061(4) .008(2) .008(2) .006(3)
C34 .053(3) .044(4) .058(4) .000(2) .020(3) .006(3)
C35 .060(3) .040(3) .042(3) -.001(2) .016(2) .001(2)
C36 .048(3) .035(3) .041(3) .004(2) .009(2) .003(2)
C41 .049(3) .059(4) .042(3) -.009(3) .008(2) -.008(3)
C42 .057(3) .063(4) .043(3) -.001(3) .013(2) -.008(3)
C43 .060(4) .058(4) .075(4) .000(3) .012(3) .003(3)
C44 .057(4) .090(6) .056(4) .004(3) .017(3) -.016(4)
C45 .079(4) .079(5) .056(4) -.006(4) .027(3) -.013(4)
C46 .064(4) .066(4) .050(3) -.010(3) .021(3) -.007(3)
C51 .070(4) .095(6) .065(5) -.027(4) -.004(3) .022(4)
C52 .115(6) .103(7) .084(6) -.030(5) -.016(5) .032(5)
C53 .109(7) .123(9) .117(8) -.049(6) -.013(6) .023(7)
C54 .115(7) .118(9) .093(8) -.028(7) -.035(6) .042(7)
C55 .074(5) .225(14) .067(5) -.025(7) .010(4) .023(7)
C56 .058(4) .170(9) .064(5) -.013(5) .012(3) .019(5)
F4 .082(2) .080(3) .100(3) -.019(2) .043(2) -.019(2)
F3 .065(2) .141(4) .096(3) -.027(2) .037(2) -.052(3)
F2 .084(3) .156(5) .081(3) -.027(3) .025(2) -.026(3)
F1 .120(3) .099(4) .106(4) -.013(3) .051(3) .000(3)
B1 .063(5) .082(7) .084(6) -.020(4) .029(4) -.023(5)
F8 .088(3) .123(4) .063(2) -.003(2) .019(2) .014(2)
F7 .089(3) .110(4) .074(3) -.034(2) .017(2) .020(2)
F6 .108(3) .102(3) .074(3) -.028(3) .033(2) .000(2)
F5 .081(3) .235(6) .061(3) -.027(3) -.015(2) .052(3)
B2 .075(5) .115(8) .048(4) -.040(5) .001(4) .033(5)
O1W .072(4) .102(6) .089(5) -.015(4) .018(4) -.007(4)
O1W* .028(6) .208(19) .031(7) -.041(8) .001(5) -.010(9)

loop_
_atom_type_symbol
_atom_type_description
_atom_type_scat_dispersion_real
_atom_type_scat_dispersion_imag
_atom_type_scat_source
C C .0033 .0016 'International Tables Vol C Tables 4.2.6.8 and 6.1.1.4'
H H .0000 .0000 'International Tables Vol C Tables 4.2.6.8 and 6.1.1.4'
B B .0013 .0007 'International Tables Vol C Tables 4.2.6.8 and 6.1.1.4'
N N .0061 .0033 'International Tables Vol C Tables 4.2.6.8 and 6.1.1.4'
F F .0171 .0103 'International Tables Vol C Tables 4.2.6.8 and 6.1.1.4'
P P .1023 .0942 'International Tables Vol C Tables 4.2.6.8 and 6.1.1.4'
Ru Ru -1.2594 .8363 'International Tables Vol C Tables 4.2.6.8 and 6.1.1.4'
O O .0106 .0060 'International Tables Vol C Tables 4.2.6.8 and 6.1.1.4'

loop_
_geom_angle_atom_site_label_1
_geom_angle_atom_site_label_2
_geom_angle_atom_site_label_3
_geom_angle
N2 Ru1 N1 76.78(19)
N2 Ru1 N3 173.15(18)
N1 Ru1 N3 97.77(18)
N2 Ru1 N4 92.8(2)
N1 Ru1 N4 168.72(19)
N3 Ru1 N4 92.30(18)
N2 Ru1 O1 88.50(16)
N1 Ru1 O1 90.39(16)
N3 Ru1 O1 87.37(16)
N4 Ru1 O1 84.98(16)
N2 Ru1 P1 92.47(12)
N1 Ru1 P1 90.70(12)
N3 Ru1 P1 91.74(11)
N4 Ru1 P1 94.09(13)
O1 Ru1 P1 178.68(13)
C11 P1 C31 103.3(2)
C11 P1 C21 106.3(2)
C31 P1 C21 101.3(2)
C11 P1 Ru1 109.81(16)
C31 P1 Ru1 118.23(16)
C21 P1 Ru1 116.49(16)
C1 N1 Ru1 117.8(4)
C6 N2 Ru1 119.0(4)
C7 N3 Ru1 178.6(5)
C8 N4 Ru1 169.5(5)
N1 C1 C2 126.8(6)
N1 C1 C6 113.3(5)
C2 C1 C6 119.9(6)
C3 C2 C1 118.3(7)
C2 C3 C4 121.6(7)
C5 C4 C3 121.4(7)
C4 C5 C6 120.4(7)
N2 C6 C5 128.5(6)
N2 C6 C1 113.1(5)
C5 C6 C1 118.4(6)
N3 C7 C41 177.5(5)
N4 C8 C51 178.3(7)
C16 C11 C12 118.0(5)
C16 C11 P1 121.7(4)
C12 C11 P1 119.2(4)
C13 C12 C11 120.1(5)
C12 C13 C14 120.4(5)
C13 C14 C15 120.0(5)
C16 C15 C14 120.3(5)
C15 C16 C11 121.1(5)
C22 C21 C26 119.2(5)
C22 C21 P1 122.0(4)
C26 C21 P1 118.6(4)
C21 C22 C23 119.8(5)
C24 C23 C22 120.1(5)
C25 C24 C23 120.4(5)
C24 C25 C26 119.1(5)
C25 C26 C21 121.3(5)
C36 C31 C32 118.6(4)
C36 C31 P1 122.4(4)
C32 C31 P1 119.0(4)
C33 C32 C31 120.3(5)
C34 C33 C32 120.4(5)
C33 C34 C35 120.4(5)
C34 C35 C36 119.6(5)
C31 C36 C35 120.6(5)
C42 C41 C46 122.0(5)
C42 C41 C7 118.9(5)
C46 C41 C7 119.1(5)
C41 C42 C43 119.1(5)
C44 C43 C42 120.1(6)
C43 C44 C45 120.1(6)
C46 C45 C44 120.9(6)
C45 C46 C41 117.7(6)
C52 C51 C56 122.8(8)
C52 C51 C8 119.5(8)
C56 C51 C8 117.7(8)
C51 C52 C53 119.7(10)
C54 C53 C52 116.0(11)
C55 C54 C53 126.5(11)
C54 C55 C56 116.9(11)
C51 C56 C55 118.2(10)
F4 B1 F1 110.7(6)
F4 B1 F3 110.4(6)
F1 B1 F3 107.6(7)
F4 B1 F2 109.6(7)
F1 B1 F2 108.9(6)
F3 B1 F2 109.6(6)
F5 B2 F8 110.3(7)
F5 B2 F7 111.4(6)
F8 B2 F7 109.9(7)
F5 B2 F6 110.8(8)
F8 B2 F6 108.3(6)
F7 B2 F6 106.1(7)

loop_
_geom_bond_atom_site_label_1
_geom_bond_atom_site_label_2
_geom_bond_site_symmetry_2
_geom_bond_distance
_geom_bond_publ_flag
Ru1 N2 . 1.993(5) ?
Ru1 N1 . 2.010(4) ?
Ru1 N3 . 2.037(5) ?
Ru1 N4 . 2.038(5) ?
Ru1 O1 . 2.165(4) ?
Ru1 P1 . 2.2910(13) ?
P1 C11 . 1.811(5) ?
P1 C31 . 1.834(5) ?
P1 C21 . 1.837(5) ?
N1 C1 . 1.306(7) ?
N2 C6 . 1.296(7) ?
N3 C7 . 1.146(7) ?
N4 C8 . 1.133(7) ?
C1 C2 . 1.423(9) ?
C1 C6 . 1.461(8) ?
C2 C3 . 1.375(10) ?
C3 C4 . 1.426(11) ?
C4 C5 . 1.343(9) ?
C5 C6 . 1.422(8) ?
C7 C41 . 1.441(8) ?
C8 C51 . 1.456(9) ?
C11 C16 . 1.388(7) ?
C11 C12 . 1.417(7) ?
C12 C13 . 1.375(7) ?
C13 C14 . 1.376(8) ?
C14 C15 . 1.380(8) ?
C15 C16 . 1.368(7) ?
C21 C22 . 1.378(7) ?
C21 C26 . 1.385(7) ?
C22 C23 . 1.392(7) ?
C23 C24 . 1.379(8) ?
C24 C25 . 1.378(7) ?
C25 C26 . 1.379(7) ?
C31 C36 . 1.390(7) ?
C31 C32 . 1.403(7) ?
C32 C33 . 1.386(7) ?
C33 C34 . 1.376(8) ?
C34 C35 . 1.379(7) ?
C35 C36 . 1.402(7) ?
C41 C42 . 1.374(8) ?
C41 C46 . 1.398(8) ?
C42 C43 . 1.389(8) ?
C43 C44 . 1.368(9) ?
C44 C45 . 1.399(9) ?
C45 C46 . 1.374(8) ?
C51 C52 . 1.325(11) ?
C51 C56 . 1.407(11) ?
C52 C53 . 1.451(12) ?
C53 C54 . 1.359(15) ?
C54 C55 . 1.345(14) ?
C55 C56 . 1.431(11) ?
F4 B1 . 1.359(9) ?
F3 B1 . 1.395(9) ?
F2 B1 . 1.424(9) ?
F1 B1 . 1.381(10) ?
F8 B2 . 1.373(11) ?
F7 B2 . 1.404(8) ?
F6 B2 . 1.407(11) ?
F5 B2 . 1.342(8) ?

loop_
_geom_hbond_atom_site_label_D
_geom_hbond_atom_site_label_H
_geom_hbond_atom_site_label_A
_geom_hbond_distance_DH
_geom_hbond_distance_HA
_geom_hbond_distance_DA
_geom_hbond_angle_DHA
O1 H1OA F3 .838(5) 1.950(8) 2.772(5) 166.7(13)
O1 H1OB O1W .839(5) 1.831(10) 2.669(9) 176.5(6)
N1 H1A F6 .88 2.21 3.029(6) 153.9
N1 H1A F7 .88 2.47 3.178(6) 137.4
N2 H2A F2 .88 2.09 2.902(6) 152.4
